data_7006437
loop_
_publ_author_name
'Punji, Benudhar'
'Mague, Joel T.'
'Balakrishna, Maravanji S.'

_publ_section_title
;
 Bis(2-diphenylphosphinoxynaphthalen-1-yl)methane: transition metal
 chemistry, Suzuki cross-coupling reactions and homogeneous
 hydrogenation of olefins.
;
_journal_issue 10
_journal_name_full 'Dalton transactions (Cambridge, England : 2003)'
_journal_page_first 1322
_journal_page_last 1330
_journal_paper_doi 10.1039/b510589g
_journal_year 2006
_chemical_formula_sum 'C46 H36 Cl4 Ni O2 P2'
_chemical_formula_weight 883.20
_chemical_name_systematic
;
Dichloro(bis(2-diphenylphosphinoxynaphthalen-1-yl)
methane)nickel(II) dichloromethane solvate
;
_space_group_IT_number 14
_symmetry_cell_setting monoclinic
_symmetry_space_group_name_Hall '-P 2ybc'
_symmetry_space_group_name_H-M 'P 1 21/c 1'
_atom_sites_solution_hydrogens geom
_atom_sites_solution_primary direct
_atom_sites_solution_secondary difmap
_audit_creation_method SHELXL-97
_cell_angle_alpha 90.00
_cell_angle_beta 105.429(1)
_cell_angle_gamma 90.00
_cell_formula_units_Z 4
_cell_length_a 15.008(1)
_cell_length_b 10.9488(9)
_cell_length_c 26.287(2)
_cell_measurement_reflns_used 8007
_cell_measurement_temperature 100(2)
_cell_measurement_theta_max 28.17
_cell_measurement_theta_min 2.33
_cell_volume 4163.8(5)
_computing_cell_refinement 'Bruker SMART (Bruker-AXS, 2000)'
_computing_data_collection 'Bruker SMART (Bruker-AXS, 2000)'
_computing_data_reduction 'Bruker SAINT+ (Bruker-AXS, 2004)'
_computing_molecular_graphics 'Bruker SHELXTL (Bruker-AXS, 2000a)'
_computing_publication_material 'Bruker SHELXTL (Bruker-AXS, 2000a)'
_computing_structure_refinement 'SHELXL-97 (Sheldrick, 1997)'
_computing_structure_solution 'SHELXS-97 (Sheldrick, 1997)'
_diffrn_ambient_temperature 100(2)
_diffrn_measured_fraction_theta_full 0.962
_diffrn_measured_fraction_theta_max 0.962
_diffrn_measurement_device_type 'Bruker-AXS Smart-APEX CCD area detector'
_diffrn_measurement_method 'phi and omega scans'
_diffrn_radiation_monochromator graphite
_diffrn_radiation_source 'fine-focus sealed tube'
_diffrn_radiation_type MoK\a
_diffrn_radiation_wavelength 0.71073
_diffrn_reflns_av_R_equivalents 0.0347
_diffrn_reflns_av_sigmaI/netI 0.0376
_diffrn_reflns_limit_h_max 19
_diffrn_reflns_limit_h_min -20
_diffrn_reflns_limit_k_max 14
_diffrn_reflns_limit_k_min -14
_diffrn_reflns_limit_l_max 34
_diffrn_reflns_limit_l_min -34
_diffrn_reflns_number 36216
_diffrn_reflns_theta_full 28.30
_diffrn_reflns_theta_max 28.30
_diffrn_reflns_theta_min 1.41
_exptl_absorpt_coefficient_mu 0.838
_exptl_absorpt_correction_T_max 0.9414
_exptl_absorpt_correction_T_min 0.7675
_exptl_absorpt_correction_type multi-scan
_exptl_absorpt_process_details 'SADABS (Sheldrick, 2002)'
_exptl_crystal_colour Orange
_exptl_crystal_density_diffrn 1.409
_exptl_crystal_density_method 'not measured'
_exptl_crystal_description Plate
_exptl_crystal_F_000 1816
_exptl_crystal_size_max 0.22
_exptl_crystal_size_mid 0.11
_exptl_crystal_size_min 0.07
_refine_diff_density_max 1.139
_refine_diff_density_min -0.769
_refine_diff_density_rms 0.075
_refine_ls_extinction_method none
_refine_ls_goodness_of_fit_ref 1.052
_refine_ls_hydrogen_treatment constr
_refine_ls_matrix_type full
_refine_ls_number_parameters 499
_refine_ls_number_reflns 9967
_refine_ls_number_restraints 1
_refine_ls_restrained_S_all 1.053
_refine_ls_R_factor_all 0.0549
_refine_ls_R_factor_gt 0.0410
_refine_ls_shift/su_max 0.001
_refine_ls_shift/su_mean 0.000
_refine_ls_structure_factor_coef Fsqd
_refine_ls_weighting_details 'calc w=1/[\s^2^(Fo^2^)+(0.0599P)^2^+0.4329P] where P=(Fo^2^+2Fc^2^)/3'
_refine_ls_weighting_scheme calc
_refine_ls_wR_factor_gt 0.1005
_refine_ls_wR_factor_ref 0.1061
_reflns_number_gt 7845
_reflns_number_total 9967
_reflns_threshold_expression >2\s(I)
_cod_data_source_file b510589g.txt
_cod_data_source_block msb175
_cod_depositor_comments
;
The following automatic conversions were performed:
'_symmetry_cell_setting' value 'Monoclinic' changed to 'monoclinic'
according to '/home/saulius/struct/CIF-dictionaries/cif_core.dic'
dictionary named 'cif_core.dic' version 2.4.1 from 2010-06-29.

Automatic conversion script
Id: cif_fix_enum 1527 2010-12-29 10:47:43Z saulius 
;
_cod_original_cell_volume 4163.7(6)
_cod_original_sg_symbol_H-M P2(1)/c
_cod_database_code 7006437

loop_
_symmetry_equiv_pos_as_xyz
'x, y, z'
'-x, y+1/2, -z+1/2'
'-x, -y, -z'
'x, -y-1/2, z-1/2'

loop_
_atom_site_label
_atom_site_type_symbol
_atom_site_fract_x
_atom_site_fract_y
_atom_site_fract_z
_atom_site_U_iso_or_equiv
_atom_site_adp_type
_atom_site_occupancy
_atom_site_symmetry_multiplicity
_atom_site_calc_flag
_atom_site_refinement_flags
_atom_site_disorder_assembly
_atom_site_disorder_group
Ni Ni 0.240544(17) 0.08391(2) 0.273510(10) 0.01786(8) Uani 1 1 d . . .
Cl1 Cl 0.26722(4) 0.13995(5) 0.19888(2) 0.02657(12) Uani 1 1 d . . .
Cl2 Cl 0.17971(4) -0.08747(5) 0.23888(2) 0.02703(12) Uani 1 1 d . . .
P1 P 0.32114(3) 0.24651(4) 0.30104(2) 0.01739(11) Uani 1 1 d . . .
P2 P 0.20382(4) 0.04809(5) 0.34652(2) 0.01853(11) Uani 1 1 d . . .
O1 O 0.34744(9) 0.26001(12) 0.36532(5) 0.0195(3) Uani 1 1 d . . .
O2 O 0.29178(9) 0.02297(12) 0.39659(5) 0.0197(3) Uani 1 1 d . . .
C1 C 0.26052(13) 0.38732(18) 0.27694(8) 0.0202(4) Uani 1 1 d . . .
C2 C 0.21804(14) 0.4511(2) 0.30987(9) 0.0261(5) Uani 1 1 d . . .
H2 H 0.2240 0.4230 0.3448 0.031 Uiso 1 1 calc R . .
C3 C 0.16716(16) 0.5554(2) 0.29192(11) 0.0335(5) Uani 1 1 d . . .
H3 H 0.1386 0.5988 0.3146 0.040 Uiso 1 1 calc R . .
C4 C 0.15781(15) 0.59670(19) 0.24101(11) 0.0337(6) Uani 1 1 d . . .
H4 H 0.1227 0.6681 0.2288 0.040 Uiso 1 1 calc R . .
C5 C 0.19959(16) 0.5340(2) 0.20804(10) 0.0313(5) Uani 1 1 d . . .
H5 H 0.1933 0.5628 0.1732 0.038 Uiso 1 1 calc R . .
C6 C 0.25053(14) 0.42965(19) 0.22539(9) 0.0239(4) Uani 1 1 d . . .
H6 H 0.2787 0.3867 0.2024 0.029 Uiso 1 1 calc R . .
C7 C 0.43419(14) 0.24884(17) 0.28872(8) 0.0189(4) Uani 1 1 d . . .
C8 C 0.48714(14) 0.14330(18) 0.30198(8) 0.0202(4) Uani 1 1 d . . .
H8 H 0.4596 0.0709 0.3107 0.024 Uiso 1 1 calc R . .
C9 C 0.57931(15) 0.14321(19) 0.30256(8) 0.0230(4) Uani 1 1 d . . .
H9 H 0.6152 0.0713 0.3123 0.028 Uiso 1 1 calc R . .
C10 C 0.61985(15) 0.24799(19) 0.28890(8) 0.0236(4) Uani 1 1 d . . .
H10 H 0.6833 0.2478 0.2891 0.028 Uiso 1 1 calc R . .
C11 C 0.56719(15) 0.35281(19) 0.27491(8) 0.0242(4) Uani 1 1 d . . .
H11 H 0.5948 0.4244 0.2655 0.029 Uiso 1 1 calc R . .
C12 C 0.47462(14) 0.35403(18) 0.27460(8) 0.0211(4) Uani 1 1 d . . .
H12 H 0.4389 0.4261 0.2648 0.025 Uiso 1 1 calc R . .
C13 C 0.42493(13) 0.32390(18) 0.39556(8) 0.0187(4) Uani 1 1 d . . .
C14 C 0.44335(14) 0.44268(18) 0.38046(8) 0.0219(4) Uani 1 1 d . . .
H14 H 0.4049 0.4786 0.3494 0.026 Uiso 1 1 calc R . .
C15 C 0.51694(14) 0.50574(19) 0.41074(8) 0.0225(4) Uani 1 1 d . . .
H15 H 0.5313 0.5843 0.3997 0.027 Uiso 1 1 calc R . .
C16 C 0.57189(14) 0.45581(19) 0.45814(8) 0.0205(4) Uani 1 1 d . . .
C17 C 0.64643(15) 0.5234(2) 0.49047(8) 0.0243(4) Uani 1 1 d . . .
H17 H 0.6617 0.6009 0.4789 0.029 Uiso 1 1 calc R . .
C18 C 0.69648(16) 0.4786(2) 0.53786(9) 0.0282(5) Uani 1 1 d . . .
H18 H 0.7469 0.5239 0.5590 0.034 Uiso 1 1 calc R . .
C19 C 0.67277(15) 0.3650(2) 0.55503(8) 0.0261(5) Uani 1 1 d . . .
H19 H 0.7060 0.3354 0.5887 0.031 Uiso 1 1 calc R . .
C20 C 0.60314(15) 0.2961(2) 0.52463(8) 0.0237(4) Uani 1 1 d . . .
H20 H 0.5895 0.2189 0.5373 0.028 Uiso 1 1 calc R . .
C21 C 0.55027(13) 0.33749(18) 0.47420(8) 0.0188(4) Uani 1 1 d . . .
C22 C 0.47622(13) 0.26897(17) 0.44082(8) 0.0173(4) Uani 1 1 d . . .
C23 C 0.44916(14) 0.14304(17) 0.45652(8) 0.0189(4) Uani 1 1 d . . .
H23A H 0.4890 0.1239 0.4921 0.023 Uiso 1 1 calc R . .
H23B H 0.3848 0.1476 0.4593 0.023 Uiso 1 1 calc R . .
C24 C 0.45541(14) 0.03704(18) 0.42021(8) 0.0186(4) Uani 1 1 d . . .
C25 C 0.54212(14) -0.01351(17) 0.41776(7) 0.0185(4) Uani 1 1 d . . .
C26 C 0.62843(14) 0.03534(19) 0.44679(8) 0.0231(4) Uani 1 1 d . . .
H26 H 0.6296 0.1055 0.4682 0.028 Uiso 1 1 calc R . .
C27 C 0.70988(15) -0.0172(2) 0.44434(9) 0.0272(5) Uani 1 1 d . . .
H27 H 0.7667 0.0168 0.4643 0.033 Uiso 1 1 calc R . .
C28 C 0.71086(16) -0.1207(2) 0.41271(9) 0.0301(5) Uani 1 1 d . . .
H28 H 0.7680 -0.1564 0.4116 0.036 Uiso 1 1 calc R . .
C29 C 0.62965(15) -0.1696(2) 0.38377(9) 0.0267(5) Uani 1 1 d . . .
H29 H 0.6307 -0.2389 0.3622 0.032 Uiso 1 1 calc R . .
C30 C 0.54361(15) -0.11837(18) 0.38537(8) 0.0214(4) Uani 1 1 d . . .
C31 C 0.45915(15) -0.16885(18) 0.35558(8) 0.0220(4) Uani 1 1 d . . .
H31 H 0.4599 -0.2372 0.3335 0.026 Uiso 1 1 calc R . .
C32 C 0.37668(15) -0.12093(18) 0.35810(8) 0.0213(4) Uani 1 1 d . . .
H32 H 0.3202 -0.1553 0.3379 0.026 Uiso 1 1 calc R . .
C33 C 0.37648(14) -0.01953(17) 0.39108(8) 0.0182(4) Uani 1 1 d . . .
C34 C 0.12753(14) -0.07905(18) 0.35105(8) 0.0218(4) Uani 1 1 d . . .
C35 C 0.04274(15) -0.0927(2) 0.31356(9) 0.0261(5) Uani 1 1 d . . .
H35 H 0.0260 -0.0388 0.2842 0.031 Uiso 1 1 calc R . .
C36 C -0.01712(15) -0.1853(2) 0.31924(10) 0.0301(5) Uani 1 1 d . . .
H36 H -0.0748 -0.1948 0.2937 0.036 Uiso 1 1 calc R . .
C37 C 0.00689(17) -0.2639(2) 0.36200(11) 0.0361(6) Uani 1 1 d . . .
H37 H -0.0342 -0.3272 0.3657 0.043 Uiso 1 1 calc R . .
C38 C 0.09098(17) -0.2502(2) 0.39944(11) 0.0357(6) Uani 1 1 d . . .
H38 H 0.1075 -0.3041 0.4288 0.043 Uiso 1 1 calc R . .
C39 C 0.15134(16) -0.1571(2) 0.39405(9) 0.0278(5) Uani 1 1 d . . .
H39 H 0.2087 -0.1473 0.4198 0.033 Uiso 1 1 calc R . .
C40 C 0.14893(14) 0.17202(19) 0.37192(9) 0.0233(4) Uani 1 1 d . . .
C41 C 0.07981(16) 0.2390(2) 0.33739(10) 0.0320(5) Uani 1 1 d . . .
H41 H 0.0639 0.2221 0.3006 0.038 Uiso 1 1 calc R . .
C42 C 0.03406(17) 0.3311(2) 0.35704(13) 0.0440(7) Uani 1 1 d . . .
H42 H -0.0132 0.3771 0.3336 0.053 Uiso 1 1 calc R . .
C43 C 0.05716(18) 0.3556(2) 0.41030(13) 0.0478(7) Uani 1 1 d . . .
H43 H 0.0258 0.4185 0.4235 0.057 Uiso 1 1 calc R . .
C44 C 0.12568(19) 0.2891(3) 0.44461(12) 0.0468(7) Uani 1 1 d . . .
H44 H 0.1415 0.3068 0.4813 0.056 Uiso 1 1 calc R . .
C45 C 0.17152(16) 0.1965(2) 0.42566(10) 0.0325(5) Uani 1 1 d . . .
H45 H 0.2181 0.1502 0.4494 0.039 Uiso 1 1 calc R . .
Cl3 Cl 0.14434(5) 1.02668(7) 0.06289(3) 0.05081(19) Uani 1 1 d . . .
C46 C 0.22117(19) 0.9221(2) 0.10295(10) 0.0378(6) Uani 0.50 1 d PD A 1
H46A H 0.2839 0.9581 0.1122 0.045 Uiso 0.50 1 calc PR A 1
H46B H 0.2030 0.9111 0.1362 0.045 Uiso 0.50 1 calc PR A 1
Cl4 Cl 0.2261(2) 0.7809(4) 0.0753(2) 0.0642(7) Uani 0.50 1 d PD A 1
C46A C 0.22117(19) 0.9221(2) 0.10295(10) 0.0378(6) Uani 0.50 1 d PD A 2
H46C H 0.2179 0.9291 0.1400 0.045 Uiso 0.50 1 calc PR A 2
H46D H 0.2853 0.9400 0.1019 0.045 Uiso 0.50 1 calc PR A 2
Cl4A Cl 0.1894(2) 0.7710(4) 0.0788(2) 0.0642(7) Uani 0.50 1 d PD A 2

loop_
_atom_site_aniso_label
_atom_site_aniso_U_11
_atom_site_aniso_U_22
_atom_site_aniso_U_33
_atom_site_aniso_U_23
_atom_site_aniso_U_13
_atom_site_aniso_U_12
Ni 0.02171(14) 0.01409(13) 0.01792(13) 0.00038(9) 0.00551(10) -0.00126(9)
Cl1 0.0383(3) 0.0225(3) 0.0197(2) 0.00026(19) 0.0092(2) -0.0074(2)
Cl2 0.0362(3) 0.0200(3) 0.0270(3) -0.0049(2) 0.0120(2) -0.0090(2)
P1 0.0199(3) 0.0141(2) 0.0180(2) 0.00159(18) 0.0048(2) 0.00047(19)
P2 0.0200(3) 0.0161(2) 0.0200(3) 0.00122(19) 0.0063(2) 0.00046(19)
O1 0.0212(7) 0.0192(7) 0.0177(7) 0.0016(5) 0.0045(6) -0.0006(5)
O2 0.0189(7) 0.0212(7) 0.0202(7) 0.0022(6) 0.0069(6) 0.0011(5)
C1 0.0177(9) 0.0134(9) 0.0265(11) 0.0015(8) 0.0006(8) -0.0012(7)
C2 0.0241(11) 0.0208(10) 0.0305(12) -0.0026(9) 0.0020(9) 0.0003(8)
C3 0.0256(12) 0.0212(11) 0.0513(15) -0.0067(10) 0.0063(11) 0.0011(9)
C4 0.0222(11) 0.0143(10) 0.0576(16) 0.0057(10) -0.0019(11) -0.0014(8)
C5 0.0262(11) 0.0221(11) 0.0385(13) 0.0119(10) -0.0038(10) -0.0060(9)
C6 0.0231(11) 0.0196(10) 0.0274(11) 0.0044(8) 0.0037(9) -0.0035(8)
C7 0.0216(10) 0.0168(10) 0.0176(9) 0.0002(7) 0.0040(8) -0.0007(8)
C8 0.0260(10) 0.0165(10) 0.0201(10) 0.0001(8) 0.0093(8) 0.0000(8)
C9 0.0275(11) 0.0217(10) 0.0200(10) 0.0005(8) 0.0068(8) 0.0048(8)
C10 0.0213(10) 0.0275(11) 0.0231(10) -0.0013(8) 0.0074(8) -0.0003(8)
C11 0.0272(11) 0.0211(10) 0.0250(11) 0.0035(8) 0.0086(9) -0.0041(8)
C12 0.0235(10) 0.0177(10) 0.0213(10) 0.0029(8) 0.0045(8) -0.0001(8)
C13 0.0195(10) 0.0166(9) 0.0201(10) -0.0033(7) 0.0053(8) 0.0002(7)
C14 0.0260(11) 0.0187(10) 0.0202(10) 0.0030(8) 0.0049(8) 0.0032(8)
C15 0.0268(11) 0.0172(10) 0.0234(10) 0.0007(8) 0.0062(9) -0.0007(8)
C16 0.0214(10) 0.0199(10) 0.0209(10) -0.0027(8) 0.0070(8) 0.0018(8)
C17 0.0270(11) 0.0228(11) 0.0242(11) -0.0029(8) 0.0086(9) -0.0022(8)
C18 0.0281(11) 0.0308(12) 0.0254(11) -0.0069(9) 0.0063(9) -0.0058(9)
C19 0.0296(11) 0.0285(11) 0.0179(10) -0.0004(8) 0.0025(9) 0.0039(9)
C20 0.0295(11) 0.0222(10) 0.0199(10) -0.0006(8) 0.0072(9) 0.0021(9)
C21 0.0225(10) 0.0189(10) 0.0167(9) -0.0014(7) 0.0082(8) 0.0034(8)
C22 0.0201(10) 0.0151(9) 0.0177(9) 0.0001(7) 0.0067(8) 0.0026(7)
C23 0.0213(10) 0.0181(10) 0.0180(9) 0.0015(8) 0.0064(8) 0.0012(8)
C24 0.0243(10) 0.0162(9) 0.0164(9) 0.0050(7) 0.0071(8) 0.0027(8)
C25 0.0239(10) 0.0164(9) 0.0161(9) 0.0050(7) 0.0070(8) 0.0019(8)
C26 0.0264(11) 0.0200(10) 0.0240(10) 0.0039(8) 0.0086(9) 0.0010(8)
C27 0.0233(11) 0.0264(11) 0.0328(12) 0.0066(9) 0.0091(9) 0.0020(9)
C28 0.0288(12) 0.0283(11) 0.0371(13) 0.0079(10) 0.0155(10) 0.0095(9)
C29 0.0337(12) 0.0201(10) 0.0298(12) 0.0047(9) 0.0145(10) 0.0064(9)
C30 0.0295(11) 0.0170(9) 0.0203(10) 0.0061(8) 0.0110(8) 0.0030(8)
C31 0.0328(12) 0.0136(9) 0.0207(10) 0.0038(8) 0.0091(9) 0.0037(8)
C32 0.0270(11) 0.0169(9) 0.0198(10) 0.0037(8) 0.0060(8) -0.0005(8)
C33 0.0210(10) 0.0162(9) 0.0186(9) 0.0052(7) 0.0075(8) 0.0032(7)
C34 0.0218(10) 0.0181(10) 0.0285(11) 0.0007(8) 0.0118(9) 0.0000(8)
C35 0.0227(11) 0.0241(11) 0.0317(12) -0.0012(9) 0.0079(9) 0.0010(8)
C36 0.0208(11) 0.0302(12) 0.0401(13) -0.0048(10) 0.0096(10) -0.0022(9)
C37 0.0298(13) 0.0282(12) 0.0558(17) -0.0001(11) 0.0208(12) -0.0061(10)
C38 0.0358(13) 0.0299(13) 0.0436(14) 0.0128(11) 0.0144(11) -0.0030(10)
C39 0.0277(11) 0.0254(11) 0.0312(12) 0.0045(9) 0.0094(9) -0.0016(9)
C40 0.0206(10) 0.0193(10) 0.0318(11) -0.0011(8) 0.0100(9) -0.0025(8)
C41 0.0258(12) 0.0281(12) 0.0404(14) -0.0006(10) 0.0057(10) 0.0030(9)
C42 0.0263(13) 0.0306(13) 0.073(2) -0.0020(13) 0.0093(13) 0.0074(10)
C43 0.0331(14) 0.0320(14) 0.082(2) -0.0247(14) 0.0211(14) 0.0005(11)
C44 0.0404(15) 0.0481(16) 0.0542(17) -0.0262(14) 0.0166(13) 0.0002(13)
C45 0.0294(12) 0.0330(13) 0.0348(13) -0.0090(10) 0.0079(10) 0.0015(10)
Cl3 0.0514(4) 0.0570(4) 0.0497(4) 0.0238(3) 0.0232(3) 0.0089(3)
C46 0.0492(16) 0.0311(13) 0.0350(14) -0.0012(10) 0.0145(12) 0.0026(11)
Cl4 0.095(3) 0.0383(7) 0.0577(8) -0.0180(6) 0.0176(17) 0.0023(15)
C46A 0.0492(16) 0.0311(13) 0.0350(14) -0.0012(10) 0.0145(12) 0.0026(11)
Cl4A 0.095(3) 0.0383(7) 0.0577(8) -0.0180(6) 0.0176(17) 0.0023(15)

loop_
_atom_type_symbol
_atom_type_description
_atom_type_scat_dispersion_real
_atom_type_scat_dispersion_imag
_atom_type_scat_source
C C 0.0033 0.0016 'International Tables Vol C Tables 4.2.6.8 and 6.1.1.4'
H H 0.0000 0.0000 'International Tables Vol C Tables 4.2.6.8 and 6.1.1.4'
O O 0.0106 0.0060 'International Tables Vol C Tables 4.2.6.8 and 6.1.1.4'
P P 0.1023 0.0942 'International Tables Vol C Tables 4.2.6.8 and 6.1.1.4'
Cl Cl 0.1484 0.1585 'International Tables Vol C Tables 4.2.6.8 and 6.1.1.4'
Ni Ni 0.3393 1.1124 'International Tables Vol C Tables 4.2.6.8 and 6.1.1.4'

loop_
_geom_angle_atom_site_label_1
_geom_angle_atom_site_label_2
_geom_angle_atom_site_label_3
_geom_angle
_geom_angle_site_symmetry_1
_geom_angle_site_symmetry_3
_geom_angle_publ_flag
P1 Ni P2 95.96(2) . . ?
P1 Ni Cl2 169.38(2) . . ?
P2 Ni Cl2 92.13(2) . . ?
P1 Ni Cl1 81.38(2) . . ?
P2 Ni Cl1 173.06(2) . . ?
Cl2 Ni Cl1 91.33(2) . . ?
O1 P1 C7 101.74(8) . . ?
O1 P1 C1 104.13(9) . . ?
C7 P1 C1 109.39(9) . . ?
O1 P1 Ni 112.28(5) . . ?
C7 P1 Ni 114.75(7) . . ?
C1 P1 Ni 113.44(7) . . ?
O2 P2 C40 100.39(9) . . ?
O2 P2 C34 101.95(9) . . ?
C40 P2 C34 101.14(9) . . ?
O2 P2 Ni 113.93(5) . . ?
C40 P2 Ni 116.09(7) . . ?
C34 P2 Ni 120.45(7) . . ?
C13 O1 P1 124.34(12) . . ?
C33 O2 P2 122.64(12) . . ?
C2 C1 C6 119.11(19) . . ?
C2 C1 P1 118.61(16) . . ?
C6 C1 P1 122.17(16) . . ?
C3 C2 C1 120.3(2) . . ?
C3 C2 H2 119.9 . . ?
C1 C2 H2 119.9 . . ?
C4 C3 C2 120.2(2) . . ?
C4 C3 H3 119.9 . . ?
C2 C3 H3 119.9 . . ?
C5 C4 C3 119.9(2) . . ?
C5 C4 H4 120.0 . . ?
C3 C4 H4 120.0 . . ?
C4 C5 C6 120.5(2) . . ?
C4 C5 H5 119.8 . . ?
C6 C5 H5 119.8 . . ?
C5 C6 C1 120.0(2) . . ?
C5 C6 H6 120.0 . . ?
C1 C6 H6 120.0 . . ?
C8 C7 C12 119.41(19) . . ?
C8 C7 P1 116.30(15) . . ?
C12 C7 P1 123.58(15) . . ?
C9 C8 C7 120.46(19) . . ?
C9 C8 H8 119.8 . . ?
C7 C8 H8 119.8 . . ?
C8 C9 C10 120.21(19) . . ?
C8 C9 H9 119.9 . . ?
C10 C9 H9 119.9 . . ?
C11 C10 C9 119.61(19) . . ?
C11 C10 H10 120.2 . . ?
C9 C10 H10 120.2 . . ?
C10 C11 C12 120.59(19) . . ?
C10 C11 H11 119.7 . . ?
C12 C11 H11 119.7 . . ?
C11 C12 C7 119.71(19) . . ?
C11 C12 H12 120.1 . . ?
C7 C12 H12 120.1 . . ?
C22 C13 O1 117.42(17) . . ?
C22 C13 C14 122.83(18) . . ?
O1 C13 C14 119.62(17) . . ?
C15 C14 C13 119.47(19) . . ?
C15 C14 H14 120.3 . . ?
C13 C14 H14 120.3 . . ?
C14 C15 C16 120.79(19) . . ?
C14 C15 H15 119.6 . . ?
C16 C15 H15 119.6 . . ?
C15 C16 C17 120.66(19) . . ?
C15 C16 C21 119.25(18) . . ?
C17 C16 C21 120.07(19) . . ?
C18 C17 C16 121.0(2) . . ?
C18 C17 H17 119.5 . . ?
C16 C17 H17 119.5 . . ?
C17 C18 C19 119.2(2) . . ?
C17 C18 H18 120.4 . . ?
C19 C18 H18 120.4 . . ?
C20 C19 C18 121.6(2) . . ?
C20 C19 H19 119.2 . . ?
C18 C19 H19 119.2 . . ?
C19 C20 C21 121.3(2) . . ?
C19 C20 H20 119.3 . . ?
C21 C20 H20 119.3 . . ?
C20 C21 C16 116.73(18) . . ?
C20 C21 C22 123.56(18) . . ?
C16 C21 C22 119.67(18) . . ?
C13 C22 C21 117.83(17) . . ?
C13 C22 C23 120.18(17) . . ?
C21 C22 C23 121.81(17) . . ?
C24 C23 C22 117.03(16) . . ?
C24 C23 H23A 108.0 . . ?
C22 C23 H23A 108.0 . . ?
C24 C23 H23B 108.0 . . ?
C22 C23 H23B 108.0 . . ?
H23A C23 H23B 107.3 . . ?
C33 C24 C25 117.37(18) . . ?
C33 C24 C23 120.35(18) . . ?
C25 C24 C23 122.12(18) . . ?
C26 C25 C24 122.69(18) . . ?
C26 C25 C30 117.67(18) . . ?
C24 C25 C30 119.64(18) . . ?
C27 C26 C25 121.0(2) . . ?
C27 C26 H26 119.5 . . ?
C25 C26 H26 119.5 . . ?
C26 C27 C28 121.1(2) . . ?
C26 C27 H27 119.5 . . ?
C28 C27 H27 119.5 . . ?
C29 C28 C27 119.8(2) . . ?
C29 C28 H28 120.1 . . ?
C27 C28 H28 120.1 . . ?
C28 C29 C30 120.9(2) . . ?
C28 C29 H29 119.5 . . ?
C30 C29 H29 119.5 . . ?
C31 C30 C29 121.21(19) . . ?
C31 C30 C25 119.28(18) . . ?
C29 C30 C25 119.5(2) . . ?
C32 C31 C30 120.99(19) . . ?
C32 C31 H31 119.5 . . ?
C30 C31 H31 119.5 . . ?
C31 C32 C33 118.96(19) . . ?
C31 C32 H32 120.5 . . ?
C33 C32 H32 120.5 . . ?
C24 C33 O2 117.72(17) . . ?
C24 C33 C32 123.71(18) . . ?
O2 C33 C32 118.50(17) . . ?
C39 C34 C35 119.93(19) . . ?
C39 C34 P2 119.55(17) . . ?
C35 C34 P2 120.36(16) . . ?
C36 C35 C34 119.8(2) . . ?
C36 C35 H35 120.1 . . ?
C34 C35 H35 120.1 . . ?
C37 C36 C35 120.3(2) . . ?
C37 C36 H36 119.8 . . ?
C35 C36 H36 119.8 . . ?
C36 C37 C38 120.0(2) . . ?
C36 C37 H37 120.0 . . ?
C38 C37 H37 120.0 . . ?
C37 C38 C39 120.0(2) . . ?
C37 C38 H38 120.0 . . ?
C39 C38 H38 120.0 . . ?
C34 C39 C38 120.0(2) . . ?
C34 C39 H39 120.0 . . ?
C38 C39 H39 120.0 . . ?
C45 C40 C41 120.0(2) . . ?
C45 C40 P2 120.66(17) . . ?
C41 C40 P2 119.29(17) . . ?
C40 C41 C42 119.6(2) . . ?
C40 C41 H41 120.2 . . ?
C42 C41 H41 120.2 . . ?
C43 C42 C41 120.2(2) . . ?
C43 C42 H42 119.9 . . ?
C41 C42 H42 119.9 . . ?
C42 C43 C44 120.3(2) . . ?
C42 C43 H43 119.9 . . ?
C44 C43 H43 119.9 . . ?
C43 C44 C45 120.2(3) . . ?
C43 C44 H44 119.9 . . ?
C45 C44 H44 119.9 . . ?
C40 C45 C44 119.7(2) . . ?
C40 C45 H45 120.1 . . ?
C44 C45 H45 120.1 . . ?
Cl4 C46 Cl3 115.3(2) . . ?
Cl4 C46 H46A 108.5 . . ?
Cl3 C46 H46A 108.5 . . ?
Cl4 C46 H46B 108.5 . . ?
Cl3 C46 H46B 108.5 . . ?
H46A C46 H46B 107.5 . . ?

loop_
_geom_bond_atom_site_label_1
_geom_bond_atom_site_label_2
_geom_bond_distance
_geom_bond_site_symmetry_2
_geom_bond_publ_flag
Ni P1 2.1657(6) . ?
Ni P2 2.1688(6) . ?
Ni Cl2 2.1773(6) . ?
Ni Cl1 2.1916(6) . ?
P1 O1 1.6365(14) . ?
P1 C7 1.810(2) . ?
P1 C1 1.816(2) . ?
P2 O2 1.6205(15) . ?
P2 C40 1.805(2) . ?
P2 C34 1.826(2) . ?
O1 C13 1.408(2) . ?
O2 C33 1.397(2) . ?
C1 C2 1.392(3) . ?
C1 C6 1.402(3) . ?
C2 C3 1.385(3) . ?
C2 H2 0.9500 . ?
C3 C4 1.384(4) . ?
C3 H3 0.9500 . ?
C4 C5 1.380(4) . ?
C4 H4 0.9500 . ?
C5 C6 1.383(3) . ?
C5 H5 0.9500 . ?
C6 H6 0.9500 . ?
C7 C8 1.393(3) . ?
C7 C12 1.397(3) . ?
C8 C9 1.379(3) . ?
C8 H8 0.9500 . ?
C9 C10 1.390(3) . ?
C9 H9 0.9500 . ?
C10 C11 1.386(3) . ?
C10 H10 0.9500 . ?
C11 C12 1.387(3) . ?
C11 H11 0.9500 . ?
C12 H12 0.9500 . ?
C13 C22 1.372(3) . ?
C13 C14 1.408(3) . ?
C14 C15 1.365(3) . ?
C14 H14 0.9500 . ?
C15 C16 1.409(3) . ?
C15 H15 0.9500 . ?
C16 C17 1.419(3) . ?
C16 C21 1.426(3) . ?
C17 C18 1.363(3) . ?
C17 H17 0.9500 . ?
C18 C19 1.401(3) . ?
C18 H18 0.9500 . ?
C19 C20 1.362(3) . ?
C19 H19 0.9500 . ?
C20 C21 1.426(3) . ?
C20 H20 0.9500 . ?
C21 C22 1.431(3) . ?
C22 C23 1.525(3) . ?
C23 C24 1.521(3) . ?
C23 H23A 0.9900 . ?
C23 H23B 0.9900 . ?
C24 C33 1.375(3) . ?
C24 C25 1.431(3) . ?
C25 C26 1.421(3) . ?
C25 C30 1.433(3) . ?
C26 C27 1.368(3) . ?
C26 H26 0.9500 . ?
C27 C28 1.408(3) . ?
C27 H27 0.9500 . ?
C28 C29 1.363(3) . ?
C28 H28 0.9500 . ?
C29 C30 1.419(3) . ?
C29 H29 0.9500 . ?
C30 C31 1.413(3) . ?
C31 C32 1.362(3) . ?
C31 H31 0.9500 . ?
C32 C33 1.409(3) . ?
C32 H32 0.9500 . ?
C34 C39 1.386(3) . ?
C34 C35 1.395(3) . ?
C35 C36 1.389(3) . ?
C35 H35 0.9500 . ?
C36 C37 1.385(4) . ?
C36 H36 0.9500 . ?
C37 C38 1.387(4) . ?
C37 H37 0.9500 . ?
C38 C39 1.395(3) . ?
C38 H38 0.9500 . ?
C39 H39 0.9500 . ?
C40 C45 1.388(3) . ?
C40 C41 1.392(3) . ?
C41 C42 1.394(3) . ?
C41 H41 0.9500 . ?
C42 C43 1.376(4) . ?
C42 H42 0.9500 . ?
C43 C44 1.381(4) . ?
C43 H43 0.9500 . ?
C44 C45 1.390(3) . ?
C44 H44 0.9500 . ?
C45 H45 0.9500 . ?
Cl3 C46 1.761(3) . ?
C46 Cl4 1.719(5) . ?
C46 H46A 0.9900 . ?
C46 H46B 0.9900 . ?
